data_4327181
loop_
_publ_author_name
'Mingfeng Yu'
'Jason R. Price'
'Paul Jensen'
'Carrie J. Lovitt'
'Todd Shelper'
'Sandra Duffy'
'Louisa C. Windus'
'Vicky M. Avery'
'Peter J. Rutledge'
'Matthew H. Todd'

_publ_contact_author_address
;
School of Chemistry
The University of Sydney
NSW 2006 (Australia)
;
_publ_contact_author_email
;
matthew.todd@sydney.edu.au
;
_publ_contact_author_fax '(+61) 2-9351-3329'
_publ_contact_author_name
;
Matthew H. Todd
;
_publ_section_title
;
 Copper, Nickel, and Zinc Cyclam-Amino Acid and Cyclam-Peptide Complexes
 May Be Synthesized with "Click" Chemistry and Are Noncytotoxic
;
_journal_name_full 'Inorganic Chemistry'
_journal_page_first 12823
_journal_page_last 12835
_journal_paper_doi 10.1021/ic2020012
_journal_volume 50
_journal_year 2011
_chemical_absolute_configuration ad
_chemical_formula_sum 'C21 H40 Cl2 N8 Ni O11'
_chemical_formula_weight 710.22
_chemical_name_systematic
; 
 ? 
;
_space_group_IT_number 4
_symmetry_cell_setting monoclinic
_symmetry_Int_Tables_number 4
_symmetry_space_group_name_Hall 'P 2yb'
_symmetry_space_group_name_H-M 'P 1 21 1'
_atom_sites_solution_hydrogens geom
_atom_sites_solution_primary direct
_atom_sites_solution_secondary difmap
_audit_creation_method SHELXL-97
_cell_angle_alpha 90.00
_cell_angle_beta 95.490(2)
_cell_angle_gamma 90.00
_cell_formula_units_Z 2
_cell_length_a 10.9527(5)
_cell_length_b 8.6360(4)
_cell_length_c 16.0493(6)
_cell_measurement_reflns_used 9963
_cell_measurement_temperature 150(2)
_cell_measurement_theta_max 32.67
_cell_measurement_theta_min 2.36
_cell_volume 1511.10(11)
_computing_cell_refinement 'SAINT (Bruker-AXS,2003)'
_computing_data_collection 'APEX (Bruker-AXS,2003)'
_computing_data_reduction 'SAINT and XPREP (Bruker-AXS,2003)'
_computing_molecular_graphics
;
WinGX (Farrugia, 1999)
SHELXTL (Bruker, 2003)
ORTEP-3 (Farrugia, 1997)
;
_computing_structure_refinement 'SHELXL-97 (Sheldrick, 1997)'
_computing_structure_solution 'SIR97 (Altomare, et. al. 1997)'
_diffrn_ambient_temperature 150(2)
_diffrn_crystal_treatment
;
attached with Exxon Paratone N, to a short length
of fibre supported on a thin piece of copper wire
inserted in a copper mounting pin.  The crystal was
quenched in a cold nitrogen gas stream from an
Oxford Cryosystems Cryostream.
;
_diffrn_measured_fraction_theta_full 0.994
_diffrn_measured_fraction_theta_max 0.994
_diffrn_measurement_device_type APEXII-FR591
_diffrn_measurement_method \w+\f
_diffrn_radiation_monochromator graphite
_diffrn_radiation_source 'rotating anode'
_diffrn_radiation_type MoK\a
_diffrn_radiation_wavelength 0.71069
_diffrn_reflns_av_R_equivalents 0.0281
_diffrn_reflns_av_sigmaI/netI 0.0444
_diffrn_reflns_limit_h_max 17
_diffrn_reflns_limit_h_min -16
_diffrn_reflns_limit_k_max 13
_diffrn_reflns_limit_k_min -10
_diffrn_reflns_limit_l_max 24
_diffrn_reflns_limit_l_min -25
_diffrn_reflns_number 37588
_diffrn_reflns_theta_full 33.66
_diffrn_reflns_theta_max 33.65
_diffrn_reflns_theta_min 1.27
_exptl_absorpt_coefficient_mu 0.888
_exptl_absorpt_correction_T_max 1.000
_exptl_absorpt_correction_T_min 0.850
_exptl_absorpt_correction_type multi-scan
_exptl_absorpt_process_details 'SADABS (Sheldrick, 1996)'
_exptl_crystal_colour pink
_exptl_crystal_density_diffrn 1.561
_exptl_crystal_description rod
_exptl_crystal_F_000 744
_exptl_crystal_size_max 0.275
_exptl_crystal_size_mid 0.077
_exptl_crystal_size_min 0.060
_refine_diff_density_max 0.903
_refine_diff_density_min -0.674
_refine_diff_density_rms 0.085
_refine_ls_abs_structure_details 'Flack H D (1983), Acta Cryst. A39, 876-881'
_refine_ls_abs_structure_Flack 0.010(10)
_refine_ls_extinction_method none
_refine_ls_goodness_of_fit_ref 1.056
_refine_ls_hydrogen_treatment constr
_refine_ls_matrix_type full
_refine_ls_number_parameters 380
_refine_ls_number_reflns 9963
_refine_ls_number_restraints 1
_refine_ls_restrained_S_all 1.056
_refine_ls_R_factor_all 0.0548
_refine_ls_R_factor_gt 0.0407
_refine_ls_shift/su_max 0.035
_refine_ls_shift/su_mean 0.001
_refine_ls_structure_factor_coef Fsqd
_refine_ls_weighting_details 'calc w=1/[\s^2^(Fo^2^)+(0.0674P)^2^+0.0154P] where P=(Fo^2^+2Fc^2^)/3'
_refine_ls_weighting_scheme calc
_refine_ls_wR_factor_gt 0.1034
_refine_ls_wR_factor_ref 0.1145
_reflns_number_gt 8282
_reflns_number_total 9963
_reflns_threshold_expression >2sigma(I)
_cod_data_source_file ic2020012_si_002_1.cif
_cod_data_source_block mht10jp1_sad
_cod_database_code 4327181

loop_
_symmetry_equiv_pos_as_xyz
'x, y, z'
'-x, y+1/2, -z'

loop_
_atom_site_label
_atom_site_type_symbol
_atom_site_fract_x
_atom_site_fract_y
_atom_site_fract_z
_atom_site_U_iso_or_equiv
_atom_site_adp_type
_atom_site_occupancy
_atom_site_symmetry_multiplicity
_atom_site_calc_flag
_atom_site_refinement_flags
_atom_site_disorder_assembly
_atom_site_disorder_group
Ni1 Ni 0.71596(2) 0.67222(5) 0.304449(15) 0.01976(6) Uani 1 1 d . . .
N1 N 0.88720(17) 0.5468(3) 0.31149(12) 0.0259(4) Uani 1 1 d . A .
N2 N 0.7957(2) 0.8508(2) 0.38018(12) 0.0298(4) Uani 1 1 d . A .
H2 H 0.7981 0.8150 0.4396 0.036 Uiso 1 1 d R . .
N3 N 0.5544(2) 0.7970(3) 0.30923(13) 0.0330(5) Uani 1 1 d . A .
H3 H 0.5392 0.8518 0.2543 0.040 Uiso 1 1 d R . .
N4 N 0.67202(17) 0.5265(2) 0.40104(12) 0.0236(4) Uani 1 1 d . A .
H4 H 0.6878 0.5850 0.4548 0.028 Uiso 1 1 d R . .
C1 C 1.0020(2) 0.6424(4) 0.31479(17) 0.0381(6) Uani 1 1 d . . .
H1B H 1.0068 0.6899 0.2591 0.046 Uiso 1 1 calc R A .
H1A H 1.0732 0.5721 0.3253 0.046 Uiso 1 1 calc R . .
C2 C 1.0140(3) 0.7698(4) 0.37987(19) 0.0462(8) Uani 1 1 d . A .
H2A H 1.0974 0.8144 0.3812 0.055 Uiso 1 1 calc R . .
H2B H 1.0059 0.7232 0.4354 0.055 Uiso 1 1 calc R . .
C3 C 0.9212(3) 0.9007(4) 0.36605(18) 0.0450(8) Uani 1 1 d . . .
H3A H 0.9460 0.9870 0.4046 0.054 Uiso 1 1 calc R A .
H3B H 0.9213 0.9396 0.3080 0.054 Uiso 1 1 calc R . .
C4 C 0.7070(3) 0.9809(3) 0.36997(16) 0.0394(7) Uani 1 1 d . . .
H4B H 0.7130 1.0323 0.3154 0.047 Uiso 1 1 calc R A .
H4A H 0.7263 1.0583 0.4148 0.047 Uiso 1 1 calc R . .
C5 C 0.5778(3) 0.9192(3) 0.37427(16) 0.0389(7) Uani 1 1 d . A .
H5A H 0.5695 0.8753 0.4304 0.047 Uiso 1 1 calc R . .
H5B H 0.5175 1.0041 0.3641 0.047 Uiso 1 1 calc R . .
C6 C 0.4415(2) 0.7055(4) 0.31998(18) 0.0461(8) Uani 1 1 d . . .
H6B H 0.4224 0.6405 0.2696 0.055 Uiso 1 1 calc R A .
H6A H 0.3723 0.7782 0.3234 0.055 Uiso 1 1 calc R . .
C7 C 0.4500(2) 0.6013(4) 0.39682(19) 0.0426(7) Uani 1 1 d . A .
H7B H 0.3682 0.5559 0.4022 0.051 Uiso 1 1 calc R . .
H7A H 0.4718 0.6658 0.4470 0.051 Uiso 1 1 calc R . .
C8 C 0.5439(2) 0.4690(3) 0.39571(17) 0.0331(5) Uani 1 1 d . . .
H8A H 0.5345 0.3987 0.4434 0.040 Uiso 1 1 calc R A .
H8B H 0.5266 0.4086 0.3435 0.040 Uiso 1 1 calc R . .
C9 C 0.7599(2) 0.3967(3) 0.40328(17) 0.0313(5) Uani 1 1 d . . .
H9B H 0.7332 0.3212 0.3588 0.038 Uiso 1 1 calc R A .
H9A H 0.7618 0.3431 0.4579 0.038 Uiso 1 1 calc R . .
C10 C 0.8868(2) 0.4557(3) 0.39048(17) 0.0347(6) Uani 1 1 d . A .
H10A H 0.9169 0.5217 0.4385 0.042 Uiso 1 1 calc R . .
H10B H 0.9435 0.3667 0.3886 0.042 Uiso 1 1 calc R . .
C11 C 0.8865(2) 0.4423(3) 0.23735(17) 0.0328(5) Uani 1 1 d . . .
H11A H 0.9320 0.3462 0.2536 0.039 Uiso 1 1 calc R A .
H11B H 0.9286 0.4939 0.1930 0.039 Uiso 1 1 calc R . .
C12 C 0.7584(2) 0.4024(3) 0.20406(14) 0.0246(4) Uani 1 1 d . A .
C13 C 0.7103(2) 0.2891(3) 0.15035(15) 0.0271(5) Uani 1 1 d . . .
H13A H 0.7526 0.2055 0.1275 0.033 Uiso 1 1 calc R A .
N5 N 0.66512(17) 0.4976(2) 0.21989(12) 0.0239(4) Uani 1 1 d . A .
N6 N 0.56096(18) 0.4493(2) 0.17988(12) 0.0259(4) Uani 1 1 d . . .
N7 N 0.59009(17) 0.3232(2) 0.13738(12) 0.0251(4) Uani 1 1 d . A .
C14 C 0.4941(2) 0.2383(3) 0.08647(13) 0.0279(5) Uani 1 1 d . . .
H14A H 0.5311 0.1806 0.0419 0.033 Uiso 1 1 calc R A .
H14B H 0.4340 0.3126 0.0593 0.033 Uiso 1 1 calc R . .
C15 C 0.4277(2) 0.1240(3) 0.14060(14) 0.0248(4) Uani 1 1 d . A .
O1 O 0.46716(17) 0.0922(3) 0.21208(10) 0.0395(5) Uani 1 1 d . . .
N8 N 0.32429(18) 0.0666(3) 0.10074(12) 0.0271(4) Uani 1 1 d . . .
H8C H 0.3026 0.0971 0.0491 0.033 Uiso 1 1 calc R A .
C16 C 0.2467(2) -0.0437(3) 0.13907(14) 0.0232(4) Uani 1 1 d . A .
H16A H 0.2620 -0.0326 0.2012 0.028 Uiso 1 1 calc R . .
C17 C 0.2772(2) -0.2091(3) 0.11615(14) 0.0253(4) Uani 1 1 d . . .
O2 O 0.3370(2) -0.2470(3) 0.06152(14) 0.0537(6) Uani 1 1 d . A .
O3 O 0.22084(14) -0.3098(2) 0.16338(10) 0.0280(3) Uani 1 1 d . A .
C18 C 0.2353(3) -0.4722(3) 0.14427(18) 0.0350(6) Uani 1 1 d . . .
H18A H 0.3215 -0.5019 0.1566 0.053 Uiso 1 1 calc R A .
H18B H 0.2098 -0.4903 0.0849 0.053 Uiso 1 1 calc R . .
H18C H 0.1843 -0.5345 0.1785 0.053 Uiso 1 1 calc R . .
C19 C 0.1078(2) -0.0154(3) 0.11376(15) 0.0274(4) Uani 1 1 d . . .
H19A H 0.0608 -0.0843 0.1493 0.033 Uiso 1 1 calc R A .
C20 C 0.0738(3) 0.1503(4) 0.13238(19) 0.0454(7) Uani 1 1 d . A .
H20A H 0.1009 0.1746 0.1909 0.068 Uiso 1 1 calc R . .
H20B H -0.0154 0.1628 0.1228 0.068 Uiso 1 1 calc R . .
H20C H 0.1138 0.2206 0.0955 0.068 Uiso 1 1 calc R . .
C21 C 0.0706(3) -0.0578(5) 0.02235(18) 0.0446(7) Uani 1 1 d . A .
H21A H 0.0832 -0.1689 0.0143 0.067 Uiso 1 1 calc R . .
H21B H 0.1209 0.0009 -0.0139 0.067 Uiso 1 1 calc R . .
H21C H -0.0161 -0.0325 0.0081 0.067 Uiso 1 1 calc R . .
O11A O 0.77947(18) 0.8138(2) 0.19911(5) 0.0363(6) Uani 0.80 1 d PG A 1
Cl1A Cl 0.72596(8) 0.82731(10) 0.11535(4) 0.03062(17) Uani 0.80 1 d PG A 1
O12A O 0.7762(2) 0.95659(18) 0.07565(11) 0.0608(9) Uani 0.80 1 d PG A 1
O13A O 0.59662(9) 0.8444(3) 0.11628(13) 0.0805(14) Uani 0.80 1 d PG A 1
O14A O 0.7494(2) 0.68746(16) 0.07201(10) 0.0550(7) Uani 0.80 1 d PG A 1
O11B O 0.7319(2) 0.8148(3) 0.19889(4) 0.043(3) Uiso 0.20 1 d PG A 2
Cl1B Cl 0.7577(3) 0.7933(3) 0.11470(4) 0.0250(8) Uiso 0.20 1 d PG A 2
O12B O 0.7378(3) 0.9334(4) 0.06887(6) 0.081(5) Uiso 0.20 1 d PG A 2
O13B O 0.6804(3) 0.6734(4) 0.07843(3) 0.0249(15) Uiso 0.20 1 d PG A 2
O14B O 0.8824(3) 0.7446(4) 0.11484(5) 0.040(2) Uiso 0.20 1 d PG A 2
Cl2 Cl 0.77385(4) 0.69743(8) 0.61422(3) 0.02889(12) Uani 1 1 d G . .
O21 O 0.78309(17) 0.54953(11) 0.65400(4) 0.0772(9) Uani 1 1 d G . .
O22 O 0.78384(15) 0.81657(12) 0.67367(4) 0.0772(10) Uani 1 1 d G . .
O23 O 0.65897(5) 0.7070(2) 0.56529(4) 0.0638(8) Uani 1 1 d G . .
O24 O 0.86861(5) 0.70436(19) 0.55705(4) 0.0623(8) Uani 1 1 d G . .

loop_
_atom_site_aniso_label
_atom_site_aniso_U_11
_atom_site_aniso_U_22
_atom_site_aniso_U_33
_atom_site_aniso_U_23
_atom_site_aniso_U_13
_atom_site_aniso_U_12
Ni1 0.02455(12) 0.01594(10) 0.01767(12) -0.00221(10) -0.00377(8) -0.00003(11)
N1 0.0201(8) 0.0271(9) 0.0294(10) -0.0017(8) -0.0029(7) -0.0024(7)
N2 0.0466(12) 0.0203(8) 0.0217(9) 0.0001(7) -0.0009(8) -0.0097(8)
N3 0.0406(11) 0.0344(11) 0.0223(9) -0.0048(8) -0.0051(8) 0.0173(9)
N4 0.0281(9) 0.0191(8) 0.0236(9) -0.0023(7) 0.0019(7) -0.0022(7)
C1 0.0243(10) 0.0511(18) 0.0381(13) -0.0043(12) -0.0014(9) -0.0115(11)
C2 0.0352(14) 0.0592(19) 0.0428(16) -0.0087(14) -0.0034(12) -0.0266(14)
C3 0.065(2) 0.0364(14) 0.0327(14) -0.0045(11) 0.0018(13) -0.0312(14)
C4 0.079(2) 0.0170(9) 0.0224(11) -0.0012(9) 0.0037(12) 0.0025(12)
C5 0.0650(19) 0.0301(12) 0.0211(11) -0.0048(9) 0.0014(11) 0.0200(13)
C6 0.0271(11) 0.068(2) 0.0408(14) -0.0187(15) -0.0077(10) 0.0167(14)
C7 0.0268(12) 0.0565(18) 0.0457(16) -0.0181(14) 0.0098(11) -0.0041(12)
C8 0.0310(12) 0.0354(12) 0.0342(13) -0.0085(11) 0.0097(10) -0.0139(11)
C9 0.0404(13) 0.0182(9) 0.0354(13) 0.0049(9) 0.0043(11) 0.0017(9)
C10 0.0316(13) 0.0327(12) 0.0380(14) 0.0077(11) -0.0060(11) 0.0064(10)
C11 0.0224(11) 0.0357(13) 0.0399(14) -0.0127(11) 0.0007(9) 0.0028(10)
C12 0.0271(10) 0.0224(9) 0.0244(10) -0.0053(8) 0.0028(8) -0.0001(8)
C13 0.0295(11) 0.0236(9) 0.0289(12) -0.0072(9) 0.0068(9) -0.0035(9)
N5 0.0220(8) 0.0244(8) 0.0243(9) -0.0072(7) -0.0023(7) -0.0015(7)
N6 0.0235(9) 0.0298(9) 0.0240(9) -0.0089(7) 0.0003(7) -0.0047(7)
N7 0.0282(9) 0.0245(8) 0.0228(9) -0.0070(7) 0.0034(7) -0.0091(8)
C14 0.0323(11) 0.0354(11) 0.0155(9) -0.0045(9) -0.0007(8) -0.0166(10)
C15 0.0256(10) 0.0262(9) 0.0220(10) -0.0021(8) -0.0013(8) -0.0052(8)
O1 0.0385(10) 0.0560(13) 0.0219(8) 0.0103(8) -0.0079(7) -0.0195(9)
N8 0.0322(10) 0.0315(10) 0.0166(8) 0.0049(7) -0.0037(7) -0.0132(8)
C16 0.0257(10) 0.0256(10) 0.0178(9) 0.0010(8) -0.0003(8) -0.0056(8)
C17 0.0221(10) 0.0302(11) 0.0236(11) 0.0000(8) 0.0021(8) -0.0042(9)
O2 0.0617(14) 0.0466(13) 0.0593(14) -0.0094(11) 0.0398(12) -0.0093(11)
O3 0.0307(7) 0.0256(8) 0.0278(8) 0.0006(7) 0.0032(6) -0.0022(7)
C18 0.0380(13) 0.0264(11) 0.0392(14) -0.0018(10) -0.0038(11) 0.0007(10)
C19 0.0255(10) 0.0288(10) 0.0273(11) 0.0011(9) -0.0003(9) -0.0030(9)
C20 0.0453(14) 0.0385(17) 0.0493(16) -0.0053(13) -0.0107(12) 0.0088(13)
C21 0.0341(14) 0.062(2) 0.0350(14) -0.0045(14) -0.0103(11) -0.0122(14)
O11A 0.0606(19) 0.0342(13) 0.0125(10) 0.0019(8) -0.0041(9) -0.0171(11)
Cl1A 0.0461(5) 0.0290(4) 0.0163(3) -0.0010(2) 0.0003(3) 0.0068(4)
O12A 0.127(3) 0.0342(14) 0.0245(13) 0.0111(11) 0.0256(15) 0.0066(18)
O13A 0.0606(19) 0.143(4) 0.0373(16) 0.009(2) 0.0018(14) 0.043(2)
O14A 0.097(2) 0.0404(15) 0.0270(11) -0.0138(12) 0.0033(12) 0.0059(17)
Cl2 0.0300(2) 0.0328(3) 0.0228(2) -0.0015(2) -0.00304(18) 0.0013(2)
O21 0.113(2) 0.0440(14) 0.081(2) 0.0216(14) 0.0449(17) 0.0246(16)
O22 0.102(2) 0.0640(19) 0.0588(15) -0.0319(15) -0.0279(15) 0.0090(16)
O23 0.0435(11) 0.093(2) 0.0514(13) -0.0279(14) -0.0149(9) 0.0237(14)
O24 0.0494(12) 0.087(2) 0.0514(13) 0.0087(14) 0.0115(10) -0.0141(14)

loop_
_atom_type_symbol
_atom_type_description
_atom_type_scat_dispersion_real
_atom_type_scat_dispersion_imag
_atom_type_scat_source
C C 0.0033 0.0016 'International Tables Vol C Tables 4.2.6.8 and 6.1.1.4'
H H 0.0000 0.0000 'International Tables Vol C Tables 4.2.6.8 and 6.1.1.4'
N N 0.0061 0.0033 'International Tables Vol C Tables 4.2.6.8 and 6.1.1.4'
O O 0.0106 0.0060 'International Tables Vol C Tables 4.2.6.8 and 6.1.1.4'
Cl Cl 0.1484 0.1585 'International Tables Vol C Tables 4.2.6.8 and 6.1.1.4'
Ni Ni 0.3393 1.1124 'International Tables Vol C Tables 4.2.6.8 and 6.1.1.4'

loop_
_geom_angle_atom_site_label_1
_geom_angle_atom_site_label_2
_geom_angle_atom_site_label_3
_geom_angle
N5 Ni1 N3 103.02(8)
N5 Ni1 N4 88.92(8)
N3 Ni1 N4 91.57(8)
N5 Ni1 N2 170.12(8)
N3 Ni1 N2 84.64(9)
N4 Ni1 N2 97.19(7)
N5 Ni1 O11B 86.36(9)
N3 Ni1 O11B 82.16(9)
N4 Ni1 O11B 171.09(9)
N2 Ni1 O11B 88.55(9)
N5 Ni1 N1 81.18(7)
N3 Ni1 N1 174.80(8)
N4 Ni1 N1 85.39(8)
N2 Ni1 N1 91.55(8)
O11B Ni1 N1 101.32(9)
N5 Ni1 O11A 89.23(7)
N3 Ni1 O11A 94.10(8)
N4 Ni1 O11A 174.30(7)
N2 Ni1 O11A 83.94(7)
O11B Ni1 O11A 13.25(8)
N1 Ni1 O11A 89.01(8)
C10 N1 C11 111.0(2)
C10 N1 C1 109.31(19)
C11 N1 C1 107.51(19)
C10 N1 Ni1 103.64(14)
C11 N1 Ni1 108.87(14)
C1 N1 Ni1 116.51(17)
C3 N2 C4 111.7(2)
C3 N2 Ni1 117.79(17)
C4 N2 Ni1 105.10(15)
C3 N2 H2 107.3
C4 N2 H2 107.2
Ni1 N2 H2 107.2
C5 N3 C6 112.6(2)
C5 N3 Ni1 107.63(16)
C6 N3 Ni1 116.61(18)
C5 N3 H3 106.5
C6 N3 H3 106.4
Ni1 N3 H3 106.5
C9 N4 C8 111.0(2)
C9 N4 Ni1 106.25(14)
C8 N4 Ni1 116.30(16)
C9 N4 H4 107.7
C8 N4 H4 107.7
Ni1 N4 H4 107.6
N1 C1 C2 116.2(2)
N1 C1 H1B 108.2
C2 C1 H1B 108.2
N1 C1 H1A 108.2
C2 C1 H1A 108.2
H1B C1 H1A 107.4
C1 C2 C3 115.2(2)
C1 C2 H2A 108.5
C3 C2 H2A 108.5
C1 C2 H2B 108.5
C3 C2 H2B 108.5
H2A C2 H2B 107.5
N2 C3 C2 112.3(2)
N2 C3 H3A 109.1
C2 C3 H3A 109.1
N2 C3 H3B 109.1
C2 C3 H3B 109.1
H3A C3 H3B 107.9
N2 C4 C5 109.4(2)
N2 C4 H4B 109.8
C5 C4 H4B 109.8
N2 C4 H4A 109.8
C5 C4 H4A 109.8
H4B C4 H4A 108.2
N3 C5 C4 108.4(2)
N3 C5 H5A 110.0
C4 C5 H5A 110.0
N3 C5 H5B 110.0
C4 C5 H5B 110.0
H5A C5 H5B 108.4
N3 C6 C7 114.8(2)
N3 C6 H6B 108.6
C7 C6 H6B 108.6
N3 C6 H6A 108.6
C7 C6 H6A 108.6
H6B C6 H6A 107.5
C6 C7 C8 114.8(2)
C6 C7 H7B 108.6
C8 C7 H7B 108.6
C6 C7 H7A 108.6
C8 C7 H7A 108.6
H7B C7 H7A 107.5
N4 C8 C7 112.3(2)
N4 C8 H8A 109.1
C7 C8 H8A 109.1
N4 C8 H8B 109.1
C7 C8 H8B 109.1
H8A C8 H8B 107.9
N4 C9 C10 110.3(2)
N4 C9 H9B 109.6
C10 C9 H9B 109.6
N4 C9 H9A 109.6
C10 C9 H9A 109.6
H9B C9 H9A 108.1
N1 C10 C9 111.7(2)
N1 C10 H10A 109.3
C9 C10 H10A 109.3
N1 C10 H10B 109.3
C9 C10 H10B 109.3
H10A C10 H10B 107.9
N1 C11 C12 110.93(19)
N1 C11 H11A 109.5
C12 C11 H11A 109.5
N1 C11 H11B 109.5
C12 C11 H11B 109.5
H11A C11 H11B 108.0
N5 C12 C13 107.4(2)
N5 C12 C11 119.5(2)
C13 C12 C11 132.7(2)
N7 C13 C12 104.6(2)
N7 C13 H13A 127.7
C12 C13 H13A 127.7
N6 N5 C12 110.42(19)
N6 N5 Ni1 135.56(15)
C12 N5 Ni1 113.89(14)
N5 N6 N7 105.49(18)
N6 N7 C13 112.09(18)
N6 N7 C14 119.8(2)
C13 N7 C14 128.0(2)
N7 C14 C15 110.98(18)
N7 C14 H14A 109.4
C15 C14 H14A 109.4
N7 C14 H14B 109.4
C15 C14 H14B 109.4
H14A C14 H14B 108.0
O1 C15 N8 125.0(2)
O1 C15 C14 122.1(2)
N8 C15 C14 112.96(19)
C15 N8 C16 122.84(19)
C15 N8 H8C 118.6
C16 N8 H8C 118.6
N8 C16 C17 111.28(19)
N8 C16 C19 112.57(19)
C17 C16 C19 108.45(18)
N8 C16 H16A 108.1
C17 C16 H16A 108.1
C19 C16 H16A 108.1
O2 C17 O3 123.6(3)
O2 C17 C16 125.9(2)
O3 C17 C16 110.42(19)
C17 O3 C18 116.3(2)
O3 C18 H18A 109.5
O3 C18 H18B 109.5
H18A C18 H18B 109.5
O3 C18 H18C 109.5
H18A C18 H18C 109.5
H18B C18 H18C 109.5
C20 C19 C21 111.6(2)
C20 C19 C16 110.4(2)
C21 C19 C16 112.1(2)
C20 C19 H19A 107.5
C21 C19 H19A 107.5
C16 C19 H19A 107.5
C19 C20 H20A 109.5
C19 C20 H20B 109.5
H20A C20 H20B 109.5
C19 C20 H20C 109.5
H20A C20 H20C 109.5
H20B C20 H20C 109.5
C19 C21 H21A 109.5
C19 C21 H21B 109.5
H21A C21 H21B 109.5
C19 C21 H21C 109.5
H21A C21 H21C 109.5
H21B C21 H21C 109.5
Cl1A O11A Ni1 128.83(11)
O11A Cl1A O12A 110.3
O11A Cl1A O13A 108.6
O12A Cl1A O13A 110.6
O11A Cl1A O14A 108.3
O12A Cl1A O14A 110.5
O13A Cl1A O14A 108.5
Cl1B O11B Ni1 136.5
O11B Cl1B O12B 110.3
O11B Cl1B O13B 108.6
O12B Cl1B O13B 110.6
O11B Cl1B O14B 108.3
O12B Cl1B O14B 110.5
O13B Cl1B O14B 108.5
O22 Cl2 O23 110.0
O22 Cl2 O21 110.8
O23 Cl2 O21 108.7
O22 Cl2 O24 112.7
O23 Cl2 O24 107.3
O21 Cl2 O24 107.2

loop_
_geom_bond_atom_site_label_1
_geom_bond_atom_site_label_2
_geom_bond_distance
Ni1 N5 2.0691(19)
Ni1 N3 2.079(2)
Ni1 N4 2.0881(19)
Ni1 N2 2.101(2)
Ni1 O11B 2.1150(14)
Ni1 N1 2.159(2)
Ni1 O11A 2.2501(16)
N1 C10 1.493(3)
N1 C11 1.493(3)
N1 C1 1.501(3)
N2 C3 1.478(4)
N2 C4 1.484(4)
N2 H2 1.0000
N3 C5 1.489(3)
N3 C6 1.491(4)
N3 H3 1.0000
N4 C9 1.476(3)
N4 C8 1.484(3)
N4 H4 1.0000
C1 C2 1.514(4)
C1 H1B 0.9900
C1 H1A 0.9900
C2 C3 1.523(5)
C2 H2A 0.9900
C2 H2B 0.9900
C3 H3A 0.9900
C3 H3B 0.9900
C4 C5 1.520(5)
C4 H4B 0.9900
C4 H4A 0.9900
C5 H5A 0.9900
C5 H5B 0.9900
C6 C7 1.522(5)
C6 H6B 0.9900
C6 H6A 0.9900
C7 C8 1.538(4)
C7 H7B 0.9900
C7 H7A 0.9900
C8 H8A 0.9900
C8 H8B 0.9900
C9 C10 1.513(4)
C9 H9B 0.9900
C9 H9A 0.9900
C10 H10A 0.9900
C10 H10B 0.9900
C11 C12 1.494(3)
C11 H11A 0.9900
C11 H11B 0.9900
C12 N5 1.354(3)
C12 C13 1.375(3)
C13 N7 1.346(3)
C13 H13A 0.9500
N5 N6 1.322(3)
N6 N7 1.340(3)
N7 C14 1.465(3)
C14 C15 1.542(3)
C14 H14A 0.9900
C14 H14B 0.9900
C15 O1 1.218(3)
C15 N8 1.341(3)
N8 C16 1.452(3)
N8 H8C 0.8800
C16 C17 1.520(3)
C16 C19 1.556(3)
C16 H16A 1.0000
C17 O2 1.190(3)
C17 O3 1.342(3)
O3 C18 1.448(3)
C18 H18A 0.9800
C18 H18B 0.9800
C18 H18C 0.9800
C19 C20 1.515(4)
C19 C21 1.529(3)
C19 H19A 1.0000
C20 H20A 0.9800
C20 H20B 0.9800
C20 H20C 0.9800
C21 H21A 0.9800
C21 H21B 0.9800
C21 H21C 0.9800
O11A Cl1A 1.4189
Cl1A O12A 1.4222
Cl1A O13A 1.4257
Cl1A O14A 1.4293
O11B Cl1B 1.4189
Cl1B O12B 1.4222
Cl1B O13B 1.4257
Cl1B O14B 1.4293
Cl2 O22 1.4004
Cl2 O23 1.4204
Cl2 O21 1.4272
Cl2 O24 1.4508
